data_1501856
loop_
_publ_author_name
'Paley, Robert S.'
'Laupheimer, Madeleine C.'
'Erskine, Nathaniel A. K.'
'Rablen, Paul R.'
'Pike, Robert D.'
'Jones, James S.'

_publ_section_title
;
 Diastereoselective spiroketalization: stereocontrol using an iron(0)
 tricarbonyl diene complex.
;
_journal_issue 1
_journal_name_full 'Organic letters'
_journal_page_first 58
_journal_page_last 61
_journal_paper_doi 10.1021/ol102472g
_journal_volume 13
_journal_year 2011
_chemical_absolute_configuration rm
_chemical_formula_moiety 'C21 H22 Fe O6 S'
_chemical_formula_sum 'C21 H22 Fe O6 S'
_chemical_formula_weight 458.30
_chemical_name_systematic
; 
 ? 
;
_space_group_IT_number 4
_symmetry_cell_setting monoclinic
_symmetry_space_group_name_Hall 'P 2yb'
_symmetry_space_group_name_H-M 'P 1 21 1'
_atom_sites_solution_hydrogens geom
_atom_sites_solution_primary direct
_atom_sites_solution_secondary difmap
_audit_creation_method SHELXL-97
_cell_angle_alpha 90.00
_cell_angle_beta 98.5010(10)
_cell_angle_gamma 90.00
_cell_formula_units_Z 2
_cell_length_a 7.13970(10)
_cell_length_b 6.57230(10)
_cell_length_c 21.7434(4)
_cell_measurement_reflns_used 8286
_cell_measurement_temperature 100(2)
_cell_measurement_theta_max 67.57
_cell_measurement_theta_min 4.11
_cell_volume 1009.08(3)
_computing_cell_refinement 'SAINTPLUS (Bruker AXS, 2004)'
_computing_data_collection 'APEX2 (Bruker AXS, 2004)'
_computing_data_reduction SAINTPLUS
_computing_molecular_graphics 'ORTEP3 (Farrugia, 1997)'
_computing_publication_material 'SHELXL97 (Sheldrick, 1997)'
_computing_structure_refinement 'XSHELL (Bruker, 2004)'
_computing_structure_solution 'SHELXS97 (Sheldrick, 1997)'
_diffrn_ambient_temperature 100(2)
_diffrn_measured_fraction_theta_full 0.951
_diffrn_measured_fraction_theta_max 0.952
_diffrn_measurement_device_type 'Bruker SMART APEX II CCD'
_diffrn_measurement_method '\w and \y'
_diffrn_radiation_monochromator graphite
_diffrn_radiation_source 'fine-focus sealed tube'
_diffrn_radiation_type CuK\a
_diffrn_radiation_wavelength 1.54178
_diffrn_reflns_av_R_equivalents 0.0354
_diffrn_reflns_av_sigmaI/netI 0.0464
_diffrn_reflns_limit_h_max 7
_diffrn_reflns_limit_h_min -8
_diffrn_reflns_limit_k_max 7
_diffrn_reflns_limit_k_min -7
_diffrn_reflns_limit_l_max 23
_diffrn_reflns_limit_l_min -25
_diffrn_reflns_number 9662
_diffrn_reflns_theta_full 66.98
_diffrn_reflns_theta_max 66.98
_diffrn_reflns_theta_min 2.05
_diffrn_standards_number 0
_exptl_absorpt_coefficient_mu 7.273
_exptl_absorpt_correction_T_max 0.4756
_exptl_absorpt_correction_T_min 0.1327
_exptl_absorpt_correction_type multi-scan
_exptl_absorpt_process_details 'SADABS (Sheldrick, 2004)'
_exptl_crystal_colour yellow
_exptl_crystal_density_diffrn 1.508
_exptl_crystal_density_method 'not measured'
_exptl_crystal_description block
_exptl_crystal_F_000 476
_exptl_crystal_size_max 0.47
_exptl_crystal_size_mid 0.20
_exptl_crystal_size_min 0.12
_refine_diff_density_max 0.374
_refine_diff_density_min -0.255
_refine_diff_density_rms 0.052
_refine_ls_abs_structure_details 'Flack H D (1983), Acta Cryst. A39, 876-881'
_refine_ls_abs_structure_Flack 0.029(5)
_refine_ls_extinction_method none
_refine_ls_goodness_of_fit_ref 1.073
_refine_ls_hydrogen_treatment mixed
_refine_ls_matrix_type full
_refine_ls_number_parameters 276
_refine_ls_number_reflns 2760
_refine_ls_number_restraints 1
_refine_ls_restrained_S_all 1.073
_refine_ls_R_factor_all 0.0288
_refine_ls_R_factor_gt 0.0277
_refine_ls_shift/su_max 0.001
_refine_ls_shift/su_mean 0.000
_refine_ls_structure_factor_coef Fsqd
_refine_ls_weighting_details 'calc w=1/[\s^2^(Fo^2^)+(0.0366P)^2^+0.0677P] where P=(Fo^2^+2Fc^2^)/3'
_refine_ls_weighting_scheme calc
_refine_ls_wR_factor_gt 0.0657
_refine_ls_wR_factor_ref 0.0661
_reflns_number_gt 2686
_reflns_number_total 2760
_reflns_threshold_expression >2sigma(I)
_cod_data_source_file ol102472g_si_005.cif
_cod_data_source_block p21_(8b)
_cod_original_sg_symbol_H-M P2(1)
_cod_database_code 1501856

loop_
_symmetry_equiv_pos_as_xyz
'x, y, z'
'-x, y+1/2, -z'

loop_
_atom_site_label
_atom_site_type_symbol
_atom_site_fract_x
_atom_site_fract_y
_atom_site_fract_z
_atom_site_U_iso_or_equiv
_atom_site_adp_type
_atom_site_occupancy
_atom_site_symmetry_multiplicity
_atom_site_calc_flag
_atom_site_refinement_flags
Fe1 Fe 0.55237(5) 0.03295(8) 0.738532(15) 0.01321(11) Uani 1 1 d .
S1 S 0.79291(9) 0.40380(9) 0.81915(2) 0.01611(15) Uani 1 1 d .
O1 O 0.4151(3) -0.2528(3) 0.63705(8) 0.0210(4) Uani 1 1 d .
O2 O 0.3078(3) 0.3914(3) 0.71223(9) 0.0258(4) Uani 1 1 d .
O3 O 0.3113(3) -0.1678(3) 0.81900(8) 0.0251(5) Uani 1 1 d .
O4 O 0.9229(2) 0.2998(3) 0.61633(8) 0.0146(4) Uani 1 1 d .
O5 O 0.8008(2) -0.0302(3) 0.59817(8) 0.0152(4) Uani 1 1 d .
O6 O 0.6334(2) 0.5181(3) 0.84067(8) 0.0227(4) Uani 1 1 d .
C1 C 0.4680(4) -0.1403(4) 0.67575(12) 0.0164(6) Uani 1 1 d .
C2 C 0.4016(4) 0.2520(5) 0.72157(11) 0.0188(6) Uani 1 1 d .
C3 C 0.4087(4) -0.0960(4) 0.78838(11) 0.0175(5) Uani 1 1 d .
C4 C 0.9522(4) 0.3341(4) 0.55274(11) 0.0164(5) Uani 1 1 d .
H4A H 0.9842 0.2036 0.5341 0.020 Uiso 1 1 calc R
H4B H 1.0604 0.4280 0.5523 0.020 Uiso 1 1 calc R
C5 C 0.7780(4) 0.4236(4) 0.51416(11) 0.0171(5) Uani 1 1 d .
H5A H 0.8001 0.4406 0.4706 0.021 Uiso 1 1 calc R
H5B H 0.7503 0.5590 0.5306 0.021 Uiso 1 1 calc R
C6 C 0.6107(3) 0.2807(4) 0.51671(11) 0.0159(5) Uani 1 1 d .
H6A H 0.6336 0.1497 0.4966 0.019 Uiso 1 1 calc R
H6B H 0.4939 0.3417 0.4938 0.019 Uiso 1 1 calc R
C7 C 0.5854(3) 0.2440(4) 0.58449(11) 0.0140(5) Uani 1 1 d .
H7A H 0.5477 0.3726 0.6029 0.017 Uiso 1 1 calc R
H7B H 0.4832 0.1433 0.5861 0.017 Uiso 1 1 calc R
C8 C 0.7688(3) 0.1656(4) 0.62223(11) 0.0135(5) Uani 1 1 d .
C9 C 0.7676(3) 0.1609(4) 0.69217(11) 0.0135(5) Uani 1 1 d .
C10 C 0.8376(3) -0.0133(4) 0.72732(11) 0.0149(5) Uani 1 1 d .
C11 C 0.9163(4) -0.1941(4) 0.69608(11) 0.0179(6) Uani 1 1 d .
H11A H 1.0327 -0.2441 0.7221 0.021 Uiso 1 1 calc R
H11B H 0.8223 -0.3059 0.6913 0.021 Uiso 1 1 calc R
C12 C 0.9611(4) -0.1309(4) 0.63279(11) 0.0180(5) Uani 1 1 d .
H12A H 1.0716 -0.0380 0.6380 0.022 Uiso 1 1 calc R
H12B H 0.9939 -0.2524 0.6097 0.022 Uiso 1 1 calc R
C13 C 0.8120(4) -0.0229(4) 0.79040(11) 0.0156(5) Uani 1 1 d .
C14 C 0.7179(4) 0.1422(4) 0.81726(11) 0.0164(5) Uani 1 1 d .
C15 C 0.9773(4) 0.3829(4) 0.88429(11) 0.0159(5) Uani 1 1 d .
C16 C 0.9345(4) 0.3752(4) 0.94456(11) 0.0203(6) Uani 1 1 d .
H16 H 0.8067 0.3798 0.9520 0.024 Uiso 1 1 calc R
C17 C 1.0819(4) 0.3607(4) 0.99375(11) 0.0215(6) Uani 1 1 d .
H17 H 1.0534 0.3540 1.0350 0.026 Uiso 1 1 calc R
C18 C 1.2691(4) 0.3556(4) 0.98419(12) 0.0194(6) Uani 1 1 d .
C19 C 1.3080(4) 0.3678(4) 0.92281(12) 0.0211(6) Uani 1 1 d .
H19 H 1.4356 0.3658 0.9152 0.025 Uiso 1 1 calc R
C20 C 1.1626(4) 0.3826(4) 0.87320(11) 0.0207(6) Uani 1 1 d .
H20 H 1.1903 0.3924 0.8319 0.025 Uiso 1 1 calc R
C21 C 1.4276(4) 0.3456(5) 1.03816(12) 0.0256(6) Uani 1 1 d .
H21A H 1.3829 0.2772 1.0733 0.038 Uiso 1 1 calc R
H21B H 1.4691 0.4838 1.0504 0.038 Uiso 1 1 calc R
H21C H 1.5341 0.2693 1.0259 0.038 Uiso 1 1 calc R
H9 H 0.796(5) 0.279(6) 0.7111(15) 0.029(9) Uiso 1 1 d .
H13 H 0.833(5) -0.147(6) 0.8141(15) 0.033(9) Uiso 1 1 d .
H14 H 0.677(4) 0.119(4) 0.8593(12) 0.008(7) Uiso 1 1 d .

loop_
_atom_site_aniso_label
_atom_site_aniso_U_11
_atom_site_aniso_U_22
_atom_site_aniso_U_33
_atom_site_aniso_U_23
_atom_site_aniso_U_13
_atom_site_aniso_U_12
Fe1 0.0137(2) 0.0152(2) 0.00995(17) 0.00117(18) -0.00101(13) -0.00096(17)
S1 0.0216(3) 0.0158(3) 0.0102(3) -0.0002(3) 0.0001(2) -0.0020(2)
O1 0.0201(10) 0.0222(11) 0.0193(9) -0.0034(10) -0.0016(8) -0.0038(8)
O2 0.0268(11) 0.0234(11) 0.0263(10) 0.0037(9) 0.0011(8) 0.0062(9)
O3 0.0202(10) 0.0334(11) 0.0211(9) 0.0084(9) 0.0008(8) -0.0050(8)
O4 0.0112(9) 0.0195(10) 0.0128(8) -0.0011(8) 0.0009(7) -0.0033(7)
O5 0.0136(9) 0.0169(9) 0.0136(8) -0.0008(7) -0.0028(7) 0.0029(7)
O6 0.0244(9) 0.0229(10) 0.0200(8) -0.0023(10) 0.0010(7) 0.0037(9)
C1 0.0107(13) 0.0202(14) 0.0177(12) 0.0062(13) 0.0002(10) 0.0028(10)
C2 0.0186(14) 0.0264(16) 0.0113(11) 0.0009(12) 0.0024(10) -0.0038(12)
C3 0.0169(13) 0.0228(14) 0.0116(11) 0.0003(12) -0.0024(10) 0.0015(11)
C4 0.0157(13) 0.0203(14) 0.0143(11) -0.0002(11) 0.0054(10) -0.0023(10)
C5 0.0215(13) 0.0173(14) 0.0127(11) -0.0003(11) 0.0030(9) -0.0027(11)
C6 0.0160(14) 0.0187(14) 0.0119(11) 0.0002(11) -0.0014(10) -0.0011(11)
C7 0.0126(13) 0.0163(13) 0.0127(11) 0.0008(11) 0.0000(9) -0.0001(10)
C8 0.0126(13) 0.0135(13) 0.0141(12) -0.0008(11) 0.0012(10) -0.0009(10)
C9 0.0109(12) 0.0170(15) 0.0122(12) -0.0006(12) 0.0004(10) -0.0023(11)
C10 0.0100(12) 0.0159(13) 0.0173(12) -0.0003(11) -0.0037(9) -0.0009(9)
C11 0.0152(14) 0.0180(14) 0.0180(12) -0.0005(12) -0.0055(10) 0.0047(10)
C12 0.0137(13) 0.0193(14) 0.0197(12) -0.0010(12) -0.0022(10) 0.0051(10)
C13 0.0141(13) 0.0150(13) 0.0148(11) 0.0020(11) -0.0076(10) -0.0027(9)
C14 0.0202(14) 0.0190(14) 0.0088(11) 0.0038(11) -0.0019(10) -0.0031(11)
C15 0.0226(14) 0.0116(12) 0.0128(11) -0.0026(11) 0.0005(10) -0.0048(10)
C16 0.0219(14) 0.0241(16) 0.0152(12) 0.0008(12) 0.0038(10) -0.0018(11)
C17 0.0301(16) 0.0237(15) 0.0106(11) -0.0019(12) 0.0031(10) -0.0032(12)
C18 0.0265(15) 0.0122(13) 0.0181(12) -0.0006(12) -0.0011(10) -0.0005(11)
C19 0.0211(14) 0.0229(15) 0.0193(12) -0.0019(12) 0.0028(10) -0.0040(11)
C20 0.0263(15) 0.0218(14) 0.0142(11) -0.0017(12) 0.0035(10) -0.0036(12)
C21 0.0304(16) 0.0225(15) 0.0218(13) 0.0002(13) -0.0028(11) -0.0015(12)

loop_
_atom_type_symbol
_atom_type_description
_atom_type_scat_dispersion_real
_atom_type_scat_dispersion_imag
_atom_type_scat_source
C C 0.0181 0.0091 'International Tables Vol C Tables 4.2.6.8 and 6.1.1.4'
H H 0.0000 0.0000 'International Tables Vol C Tables 4.2.6.8 and 6.1.1.4'
O O 0.0492 0.0322 'International Tables Vol C Tables 4.2.6.8 and 6.1.1.4'
S S 0.3331 0.5567 'International Tables Vol C Tables 4.2.6.8 and 6.1.1.4'
Fe Fe -1.1336 3.1974 'International Tables Vol C Tables 4.2.6.8 and 6.1.1.4'

loop_
_geom_angle_atom_site_label_1
_geom_angle_atom_site_label_2
_geom_angle_atom_site_label_3
_geom_angle
C2 Fe1 C3 97.03(12)
C2 Fe1 C1 103.06(12)
C3 Fe1 C1 90.13(12)
C2 Fe1 C13 135.86(12)
C3 Fe1 C13 97.63(11)
C1 Fe1 C13 118.27(11)
C2 Fe1 C14 98.26(12)
C3 Fe1 C14 88.39(11)
C1 Fe1 C14 158.65(11)
C13 Fe1 C14 41.08(10)
C2 Fe1 C10 130.48(11)
C3 Fe1 C10 130.13(11)
C1 Fe1 C10 92.37(11)
C13 Fe1 C10 39.61(10)
C14 Fe1 C10 72.60(10)
C2 Fe1 C9 92.21(11)
C3 Fe1 C9 168.62(11)
C1 Fe1 C9 94.25(10)
C13 Fe1 C9 71.05(10)
C14 Fe1 C9 83.70(10)
C10 Fe1 C9 39.29(10)
O6 S1 C15 107.20(11)
O6 S1 C14 104.43(13)
C15 S1 C14 97.25(12)
C8 O4 C4 113.81(19)
C8 O5 C12 112.55(19)
O1 C1 Fe1 178.6(2)
O2 C2 Fe1 178.5(2)
O3 C3 Fe1 176.0(3)
O4 C4 C5 111.6(2)
O4 C4 H4A 109.3
C5 C4 H4A 109.3
O4 C4 H4B 109.3
C5 C4 H4B 109.3
H4A C4 H4B 108.0
C4 C5 C6 108.9(2)
C4 C5 H5A 109.9
C6 C5 H5A 109.9
C4 C5 H5B 109.9
C6 C5 H5B 109.9
H5A C5 H5B 108.3
C5 C6 C7 109.6(2)
C5 C6 H6A 109.7
C7 C6 H6A 109.7
C5 C6 H6B 109.7
C7 C6 H6B 109.7
H6A C6 H6B 108.2
C8 C7 C6 110.9(2)
C8 C7 H7A 109.5
C6 C7 H7A 109.5
C8 C7 H7B 109.5
C6 C7 H7B 109.5
H7A C7 H7B 108.0
O5 C8 O4 110.99(19)
O5 C8 C9 112.0(2)
O4 C8 C9 102.73(19)
O5 C8 C7 106.2(2)
O4 C8 C7 110.7(2)
C9 C8 C7 114.4(2)
C10 C9 C8 119.9(2)
C10 C9 Fe1 69.50(14)
C8 C9 Fe1 126.28(17)
C10 C9 H9 115(2)
C8 C9 H9 114(2)
Fe1 C9 H9 105(2)
C13 C10 C9 118.1(2)
C13 C10 C11 120.7(2)
C9 C10 C11 120.8(2)
C13 C10 Fe1 68.17(14)
C9 C10 Fe1 71.22(14)
C11 C10 Fe1 126.35(18)
C12 C11 C10 109.5(2)
C12 C11 H11A 109.8
C10 C11 H11A 109.8
C12 C11 H11B 109.8
C10 C11 H11B 109.8
H11A C11 H11B 108.2
O5 C12 C11 110.1(2)
O5 C12 H12A 109.6
C11 C12 H12A 109.6
O5 C12 H12B 109.6
C11 C12 H12B 109.6
H12A C12 H12B 108.2
C10 C13 C14 119.6(2)
C10 C13 Fe1 72.22(14)
C14 C13 Fe1 69.63(14)
C10 C13 H13 122(2)
C14 C13 H13 118(2)
Fe1 C13 H13 120(2)
C13 C14 S1 124.94(19)
C13 C14 Fe1 69.29(14)
S1 C14 Fe1 118.95(13)
C13 C14 H14 117.6(16)
S1 C14 H14 104.5(16)
Fe1 C14 H14 119.4(15)
C20 C15 C16 121.0(2)
C20 C15 S1 118.28(18)
C16 C15 S1 120.7(2)
C17 C16 C15 118.8(2)
C17 C16 H16 120.6
C15 C16 H16 120.6
C18 C17 C16 121.7(2)
C18 C17 H17 119.2
C16 C17 H17 119.2
C17 C18 C19 118.2(2)
C17 C18 C21 121.0(2)
C19 C18 C21 120.7(3)
C20 C19 C18 120.9(3)
C20 C19 H19 119.6
C18 C19 H19 119.6
C15 C20 C19 119.4(2)
C15 C20 H20 120.3
C19 C20 H20 120.3
C18 C21 H21A 109.5
C18 C21 H21B 109.5
H21A C21 H21B 109.5
C18 C21 H21C 109.5
H21A C21 H21C 109.5
H21B C21 H21C 109.5

loop_
_geom_bond_atom_site_label_1
_geom_bond_atom_site_label_2
_geom_bond_distance
Fe1 C2 1.803(3)
Fe1 C3 1.809(3)
Fe1 C1 1.811(3)
Fe1 C13 2.056(2)
Fe1 C14 2.060(3)
Fe1 C10 2.109(2)
Fe1 C9 2.131(2)
S1 O6 1.4961(19)
S1 C15 1.791(3)
S1 C14 1.800(3)
O1 C1 1.142(3)
O2 C2 1.135(3)
O3 C3 1.134(3)
O4 C8 1.430(3)
O4 C4 1.446(3)
O5 C8 1.420(3)
O5 C12 1.436(3)
C4 C5 1.513(4)
C4 H4A 0.9900
C4 H4B 0.9900
C5 C6 1.527(4)
C5 H5A 0.9900
C5 H5B 0.9900
C6 C7 1.530(3)
C6 H6A 0.9900
C6 H6B 0.9900
C7 C8 1.528(3)
C7 H7A 0.9900
C7 H7B 0.9900
C8 C9 1.522(3)
C9 C10 1.425(4)
C9 H9 0.89(4)
C10 C13 1.412(3)
C10 C11 1.517(4)
C11 C12 1.516(3)
C11 H11A 0.9900
C11 H11B 0.9900
C12 H12A 0.9900
C12 H12B 0.9900
C13 C14 1.444(4)
C13 H13 0.96(4)
C14 H14 1.01(3)
C15 C20 1.380(4)
C15 C16 1.390(3)
C16 C17 1.388(4)
C16 H16 0.9500
C17 C18 1.383(4)
C17 H17 0.9500
C18 C19 1.405(4)
C18 C21 1.507(4)
C19 C20 1.385(4)
C19 H19 0.9500
C20 H20 0.9500
C21 H21A 0.9800
C21 H21B 0.9800
C21 H21C 0.9800

loop_
_geom_torsion_atom_site_label_1
_geom_torsion_atom_site_label_2
_geom_torsion_atom_site_label_3
_geom_torsion_atom_site_label_4
_geom_torsion
C2 Fe1 C1 O1 -137(9)
C3 Fe1 C1 O1 -40(9)
C13 Fe1 C1 O1 59(9)
C14 Fe1 C1 O1 46(9)
C10 Fe1 C1 O1 90(9)
C9 Fe1 C1 O1 130(9)
C3 Fe1 C2 O2 70(9)
C1 Fe1 C2 O2 162(9)
C13 Fe1 C2 O2 -39(9)
C14 Fe1 C2 O2 -19(9)
C10 Fe1 C2 O2 -94(9)
C9 Fe1 C2 O2 -103(9)
C2 Fe1 C3 O3 2(3)
C1 Fe1 C3 O3 -102(3)
C13 Fe1 C3 O3 140(3)
C14 Fe1 C3 O3 100(3)
C10 Fe1 C3 O3 165(3)
C9 Fe1 C3 O3 146(3)
C8 O4 C4 C5 58.9(3)
O4 C4 C5 C6 -57.4(3)
C4 C5 C6 C7 55.8(3)
C5 C6 C7 C8 -54.9(3)
C12 O5 C8 O4 64.5(2)
C12 O5 C8 C9 -49.6(3)
C12 O5 C8 C7 -175.09(19)
C4 O4 C8 O5 61.4(3)
C4 O4 C8 C9 -178.8(2)
C4 O4 C8 C7 -56.3(3)
C6 C7 C8 O5 -66.4(3)
C6 C7 C8 O4 54.2(3)
C6 C7 C8 C9 169.6(2)
O5 C8 C9 C10 14.1(3)
O4 C8 C9 C10 -105.1(3)
C7 C8 C9 C10 134.9(2)
O5 C8 C9 Fe1 -71.4(3)
O4 C8 C9 Fe1 169.44(17)
C7 C8 C9 Fe1 49.5(3)
C2 Fe1 C9 C10 168.18(15)
C3 Fe1 C9 C10 23.9(7)
C1 Fe1 C9 C10 -88.54(16)
C13 Fe1 C9 C10 29.92(14)
C14 Fe1 C9 C10 70.11(15)
C2 Fe1 C9 C8 -79.1(2)
C3 Fe1 C9 C8 136.6(5)
C1 Fe1 C9 C8 24.2(2)
C13 Fe1 C9 C8 142.6(3)
C14 Fe1 C9 C8 -177.2(2)
C10 Fe1 C9 C8 112.7(3)
C8 C9 C10 C13 -172.1(2)
Fe1 C9 C10 C13 -51.2(2)
C8 C9 C10 C11 0.8(4)
Fe1 C9 C10 C11 121.7(2)
C8 C9 C10 Fe1 -120.9(2)
C2 Fe1 C10 C13 116.65(17)
C3 Fe1 C10 C13 -41.7(2)
C1 Fe1 C10 C13 -133.92(16)
C14 Fe1 C10 C13 30.64(15)
C9 Fe1 C10 C13 132.3(2)
C2 Fe1 C10 C9 -15.6(2)
C3 Fe1 C10 C9 -174.01(16)
C1 Fe1 C10 C9 93.82(16)
C13 Fe1 C10 C9 -132.3(2)
C14 Fe1 C10 C9 -101.62(16)
C2 Fe1 C10 C11 -130.6(2)
C3 Fe1 C10 C11 71.0(2)
C1 Fe1 C10 C11 -21.1(2)
C13 Fe1 C10 C11 112.8(3)
C14 Fe1 C10 C11 143.4(2)
C9 Fe1 C10 C11 -115.0(3)
C13 C10 C11 C12 -170.1(2)
C9 C10 C11 C12 17.2(3)
Fe1 C10 C11 C12 105.7(2)
C8 O5 C12 C11 70.9(3)
C10 C11 C12 O5 -50.8(3)
C9 C10 C13 C14 -0.3(4)
C11 C10 C13 C14 -173.3(2)
Fe1 C10 C13 C14 -52.9(2)
C9 C10 C13 Fe1 52.6(2)
C11 C10 C13 Fe1 -120.3(2)
C2 Fe1 C13 C10 -102.53(19)
C3 Fe1 C13 C10 149.09(16)
C1 Fe1 C13 C10 54.81(18)
C14 Fe1 C13 C10 -132.3(2)
C9 Fe1 C13 C10 -29.70(15)
C2 Fe1 C13 C14 29.7(2)
C3 Fe1 C13 C14 -78.65(17)
C1 Fe1 C13 C14 -172.93(15)
C10 Fe1 C13 C14 132.3(2)
C9 Fe1 C13 C14 102.56(16)
C10 C13 C14 S1 -57.4(3)
Fe1 C13 C14 S1 -111.54(19)
C10 C13 C14 Fe1 54.2(2)
O6 S1 C14 C13 170.1(2)
C15 S1 C14 C13 -80.0(2)
O6 S1 C14 Fe1 86.22(15)
C15 S1 C14 Fe1 -163.87(15)
C2 Fe1 C14 C13 -159.57(16)
C3 Fe1 C14 C13 103.56(17)
C1 Fe1 C14 C13 17.3(4)
C10 Fe1 C14 C13 -29.64(15)
C9 Fe1 C14 C13 -68.24(15)
C2 Fe1 C14 S1 -40.19(17)
C3 Fe1 C14 S1 -137.06(17)
C1 Fe1 C14 S1 136.7(3)
C13 Fe1 C14 S1 119.4(2)
C10 Fe1 C14 S1 89.74(16)
C9 Fe1 C14 S1 51.13(15)
O6 S1 C15 C20 -147.5(2)
C14 S1 C15 C20 104.9(2)
O6 S1 C15 C16 30.0(3)
C14 S1 C15 C16 -77.6(2)
C20 C15 C16 C17 -2.0(4)
S1 C15 C16 C17 -179.5(2)
C15 C16 C17 C18 0.6(4)
C16 C17 C18 C19 0.7(4)
C16 C17 C18 C21 178.3(3)
C17 C18 C19 C20 -0.6(4)
C21 C18 C19 C20 -178.2(3)
C16 C15 C20 C19 2.1(4)
S1 C15 C20 C19 179.6(2)
C18 C19 C20 C15 -0.8(4)
